data_7061002
loop_
_publ_author_name
'Kumar, Pretam'
'Frontera, Antonio'
'Pandey, Sushil K.'

_publ_section_title
;
 Coordination versus spodium bonds in dinuclear Zn(ii) and Cd(ii)
 complexes with a dithiophosphate ligand
;
_journal_issue 41
_journal_name_full 'New Journal of Chemistry'
_journal_page_first 19402
_journal_page_last 19415
_journal_paper_doi 10.1039/D1NJ03165A
_journal_volume 45
_journal_year 2021
_chemical_compound_source synthesized
_chemical_formula_moiety 'C80 H104 Cd2 O8 P4 S8'
_chemical_formula_sum 'C80 H104 Cd2 O8 P4 S8'
_chemical_formula_weight 1798.79
_space_group_crystal_system triclinic
_space_group_IT_number 2
_space_group_name_Hall '-P 1'
_space_group_name_H-M_alt 'P -1'
_atom_sites_solution_hydrogens geom
_atom_sites_solution_primary iterative
_audit_creation_date 2021-09-16
_audit_creation_method
;
Olex2 1.3
(compiled 2020.11.12 svn.r5f609507 for OlexSys, GUI svn.r6272)
;
_audit_update_record
;
2021-09-16 deposited with the CCDC.	2021-09-21 downloaded from the CCDC.
;
_cell_angle_alpha 70.284(18)
_cell_angle_beta 88.794(17)
_cell_angle_gamma 62.94(3)
_cell_formula_units_Z 1
_cell_length_a 12.083(3)
_cell_length_b 13.084(3)
_cell_length_c 16.602(3)
_cell_measurement_reflns_used 2568
_cell_measurement_temperature 150.01(15)
_cell_measurement_theta_max 27.8510
_cell_measurement_theta_min 2.1070
_cell_volume 2172.7(11)
_computing_cell_refinement 'CrysAlisPro 1.171.39.33c (Rigaku OD, 2017)'
_computing_data_collection 'CrysAlisPro 1.171.39.33c (Rigaku OD, 2017)'
_computing_data_reduction 'CrysAlisPro 1.171.39.33c (Rigaku OD, 2017)'
_computing_molecular_graphics 'Olex2 1.3 (Dolomanov et al., 2009)'
_computing_publication_material 'Olex2 1.3 (Dolomanov et al., 2009)'
_computing_structure_refinement 'SHELXL 2017/1 (Sheldrick, 2015)'
_computing_structure_solution 'olex2.solve 1.3 (Bourhis et al., 2015)'
_diffrn_ambient_temperature 150(2)
_diffrn_detector_area_resol_mean 15.9974
_diffrn_detector_type Eos
_diffrn_measured_fraction_theta_full 0.995
_diffrn_measured_fraction_theta_max 0.988
_diffrn_measurement_details
;
List of Runs (angles in degrees, time in seconds):

  # Type    Start    End  Width  t~exp~   \w     \q     \k     \f   Frames
#--------------------------------------------------------------------------
  1  \w    -13.00 107.00   1.00   10.91    --   26.84  77.00   0.00  120
  2  \w    -14.00 106.00   1.00   10.91    --   26.84  77.00-120.00  120
  3  \w    -13.00 106.00   1.00   10.91    --   26.84  77.00 120.00  119
;
_diffrn_measurement_device 'four-circle diffractometer'
_diffrn_measurement_device_type 'SuperNova, Dual, Cu at home/near, Eos'
_diffrn_measurement_method '\w scans'
_diffrn_radiation_probe x-ray
_diffrn_radiation_type MoK\a
_diffrn_radiation_wavelength 0.71073
_diffrn_reflns_av_R_equivalents 0.1546
_diffrn_reflns_av_unetI/netI 0.1810
_diffrn_reflns_Laue_measured_fraction_full 0.995
_diffrn_reflns_Laue_measured_fraction_max 0.988
_diffrn_reflns_limit_h_max 15
_diffrn_reflns_limit_h_min -12
_diffrn_reflns_limit_k_max 16
_diffrn_reflns_limit_k_min -14
_diffrn_reflns_limit_l_max 20
_diffrn_reflns_limit_l_min -20
_diffrn_reflns_number 11522
_diffrn_reflns_point_group_measured_fraction_full 0.995
_diffrn_reflns_point_group_measured_fraction_max 0.988
_diffrn_reflns_theta_full 25.242
_diffrn_reflns_theta_max 26.372
_diffrn_reflns_theta_min 1.857
_exptl_absorpt_coefficient_mu 0.805
_exptl_absorpt_correction_T_max 1.000
_exptl_absorpt_correction_T_min 0.622
_exptl_absorpt_correction_type gaussian
_exptl_absorpt_process_details
;
CrysAlisPro 1.171.39.33c (Rigaku Oxford Diffraction, 2017)
Numerical absorption correction based on gaussian integration over
			a multifaceted crystal model
Empirical absorption correction using spherical harmonics,
 implemented in SCALE3 ABSPACK scaling algorithm.
;
_exptl_crystal_colour colorless
_exptl_crystal_density_diffrn 1.375
_exptl_crystal_description block
_exptl_crystal_F_000 932
_exptl_crystal_size_max 0.318
_exptl_crystal_size_mid 0.21
_exptl_crystal_size_min 0.164
_refine_diff_density_max 3.462
_refine_diff_density_min -3.365
_refine_diff_density_rms 0.251
_refine_ls_extinction_method none
_refine_ls_goodness_of_fit_ref 1.134
_refine_ls_hydrogen_treatment constr
_refine_ls_matrix_type full
_refine_ls_number_parameters 472
_refine_ls_number_reflns 8789
_refine_ls_number_restraints 0
_refine_ls_restrained_S_all 1.134
_refine_ls_R_factor_all 0.1708
_refine_ls_R_factor_gt 0.1284
_refine_ls_shift/su_max 0.000
_refine_ls_shift/su_mean 0.000
_refine_ls_structure_factor_coef Fsqd
_refine_ls_weighting_details 'w=1/[\s^2^(Fo^2^)+(0.2000P)^2^] where P=(Fo^2^+2Fc^2^)/3'
_refine_ls_weighting_scheme calc
_refine_ls_wR_factor_gt 0.2987
_refine_ls_wR_factor_ref 0.3939
_reflns_Friedel_coverage 0.000
_reflns_number_gt 4876
_reflns_number_total 8789
_reflns_threshold_expression 'I > 2\s(I)'
_cod_data_source_file d1nj03165a2.cif
_cod_data_source_block scs
_cod_depositor_comments 'Adding full bibliography for 7061001--7061002.cif.'
_cod_original_cell_volume 2172.8(10)
_cod_database_code 7061002
_shelx_shelxl_version_number 2017/1
_shelx_space_group_comment
;
The symmetry employed for this shelxl refinement is uniquely defined
by the following loop, which should always be used as a source of
symmetry information in preference to the above space-group names.
They are only intended as comments.
;
_olex2_refinement_description
;
1. Fixed Uiso
 At 1.2 times of:
  All C(H) groups
 At 1.5 times of:
  All C(H,H,H) groups
2.a Aromatic/amide H refined with riding coordinates:
 C32(H32), C15(H15), C16(H16), C35(H35), C33(H33), C23(H23), C22(H22),
 C36(H36), C25(H25), C12(H12), C13(H13), C6(H6), C5(H5), C26(H26), C3(H3),
 C2(H2)
2.b Idealised Me refined as rotating group:
 C38(H38A,H38B,H38C), C30(H30A,H30B,H30C), C40(H40A,H40B,H40C), C39(H39A,H39B,
 H39C), C20(H20A,H20B,H20C), C8(H8A,H8B,H8C), C10(H10A,H10B,H10C), C19(H19A,
 H19B,H19C), C28(H28A,H28B,H28C), C18(H18A,H18B,H18C), C9(H9A,H9B,H9C),
 C29(H29A,H29B,H29C)
;
_olex2_submission_special_instructions 'No special instructions were received'
_oxdiff_exptl_absorpt_empirical_details
;
Empirical correction (ABSPACK) includes:
- Absorption correction using spherical harmonics
- Frame scaling
;

loop_
_space_group_symop_operation_xyz
'x, y, z'
'-x, -y, -z'

loop_
_atom_site_label
_atom_site_type_symbol
_atom_site_fract_x
_atom_site_fract_y
_atom_site_fract_z
_atom_site_U_iso_or_equiv
_atom_site_adp_type
_atom_site_occupancy
_atom_site_site_symmetry_order
_atom_site_calc_flag
_atom_site_refinement_flags_posn
_atom_site_refinement_flags_adp
_atom_site_refinement_flags_occupancy
_atom_site_disorder_assembly
_atom_site_disorder_group
Cd1 Cd 0.55888(7) 0.56018(6) 0.58032(4) 0.0382(3) Uani 1 1 d . . . . .
S4 S 0.3680(2) 0.4806(2) 0.55832(15) 0.0336(6) Uani 1 1 d . . . . .
S1 S 0.6890(2) 0.6563(2) 0.61666(17) 0.0385(6) Uani 1 1 d . . . . .
P1 P 0.5381(2) 0.7377(2) 0.66703(16) 0.0340(6) Uani 1 1 d . . . . .
S2 S 0.3938(2) 0.7145(2) 0.64051(17) 0.0397(6) Uani 1 1 d . . . . .
P2 P 0.5137(2) 0.3217(2) 0.63775(16) 0.0324(6) Uani 1 1 d . . . . .
S3 S 0.6409(2) 0.3401(2) 0.69580(16) 0.0396(6) Uani 1 1 d . . . . .
O1 O 0.5021(6) 0.8797(6) 0.6370(4) 0.0342(15) Uani 1 1 d . . . . .
O4 O 0.5692(6) 0.2457(6) 0.5768(4) 0.0381(16) Uani 1 1 d . . . . .
O3 O 0.4680(7) 0.2364(6) 0.7050(4) 0.0379(16) Uani 1 1 d . . . . .
O2 O 0.5744(6) 0.6950(6) 0.7690(4) 0.0379(16) Uani 1 1 d . . . . .
C31 C 0.6774(9) 0.1260(9) 0.6079(6) 0.032(2) Uani 1 1 d . . . . .
C1 C 0.3890(9) 0.9717(9) 0.6463(6) 0.037(2) Uani 1 1 d . . . . .
C32 C 0.7947(9) 0.1169(9) 0.5921(7) 0.040(2) Uani 1 1 d . . . . .
H32 H 0.802943 0.186941 0.562997 0.048 Uiso 1 1 calc R U . . .
C34 C 0.8893(9) -0.1098(9) 0.6636(6) 0.037(2) Uani 1 1 d . . . . .
C4 C 0.1704(9) 1.1753(9) 0.6563(7) 0.039(2) Uani 1 1 d . . . . .
C21 C 0.4126(8) 0.2529(8) 0.7786(5) 0.0294(19) Uani 1 1 d . . . . .
C7 C 0.0542(10) 1.2877(10) 0.6599(7) 0.042(2) Uani 1 1 d . . . . .
C15 C 0.7739(9) 0.3614(9) 0.8919(6) 0.035(2) Uani 1 1 d . . . . .
H15 H 0.857198 0.301119 0.899899 0.042 Uiso 1 1 calc R U . . .
C16 C 0.7405(9) 0.4848(9) 0.8376(6) 0.036(2) Uani 1 1 d . . . . .
H16 H 0.800035 0.506708 0.812882 0.043 Uiso 1 1 calc R U . . .
C35 C 0.7674(10) -0.0923(9) 0.6729(7) 0.042(2) Uani 1 1 d . . . . .
H35 H 0.755636 -0.161381 0.696283 0.051 Uiso 1 1 calc R U . . .
C11 C 0.6128(10) 0.5717(9) 0.8234(6) 0.036(2) Uani 1 1 d . . . . .
C14 C 0.6923(9) 0.3268(8) 0.9323(6) 0.033(2) Uani 1 1 d . . . . .
C37 C 1.0089(10) -0.2383(11) 0.6923(8) 0.050(3) Uani 1 1 d . . . . .
C33 C 0.8990(11) 0.0002(10) 0.6209(7) 0.047(3) Uani 1 1 d . . . . .
H33 H 0.977958 -0.006683 0.612244 0.056 Uiso 1 1 calc R U . . .
C23 C 0.3062(9) 0.3742(10) 0.8639(6) 0.041(2) Uani 1 1 d . . . . .
H23 H 0.273744 0.448488 0.872514 0.049 Uiso 1 1 calc R U . . .
C22 C 0.3662(9) 0.3610(8) 0.7919(6) 0.036(2) Uani 1 1 d . . . . .
H22 H 0.374247 0.426723 0.752985 0.044 Uiso 1 1 calc R U . . .
C36 C 0.6647(9) 0.0222(9) 0.6490(7) 0.037(2) Uani 1 1 d . . . . .
H36 H 0.586138 0.029952 0.660481 0.044 Uiso 1 1 calc R U . . .
C25 C 0.3444(11) 0.1684(10) 0.9057(7) 0.048(3) Uani 1 1 d . . . . .
H25 H 0.335651 0.102177 0.943126 0.058 Uiso 1 1 calc R U . . .
C24 C 0.2956(10) 0.2732(10) 0.9230(6) 0.042(2) Uani 1 1 d . . . . .
C17 C 0.7367(12) 0.1912(10) 0.9931(7) 0.049(3) Uani 1 1 d . . . . .
C12 C 0.5280(10) 0.5400(9) 0.8658(6) 0.041(2) Uani 1 1 d . . . . .
H12 H 0.444497 0.599688 0.858247 0.049 Uiso 1 1 calc R U . . .
C27 C 0.2278(10) 0.2862(11) 0.9995(7) 0.046(3) Uani 1 1 d . . . . .
C13 C 0.5672(10) 0.4178(9) 0.9206(6) 0.043(2) Uani 1 1 d . . . . .
H13 H 0.509483 0.396679 0.949550 0.052 Uiso 1 1 calc R U . . .
C6 C 0.3339(11) 1.0865(11) 0.5767(7) 0.059(3) Uani 1 1 d . . . . .
H6 H 0.368384 1.095418 0.525724 0.071 Uiso 1 1 calc R U . . .
C5 C 0.2281(10) 1.1866(11) 0.5838(8) 0.066(4) Uani 1 1 d . . . . .
H5 H 0.195763 1.262932 0.538577 0.079 Uiso 1 1 calc R U . . .
C38 C 1.1023(10) -0.2426(11) 0.7565(8) 0.054(3) Uani 1 1 d . . . . .
H38A H 1.066678 -0.237025 0.808111 0.081 Uiso 1 1 calc R U . . .
H38B H 1.119130 -0.174612 0.730432 0.081 Uiso 1 1 calc R U . . .
H38C H 1.179308 -0.318817 0.771122 0.081 Uiso 1 1 calc R U . . .
C26 C 0.4062(10) 0.1530(10) 0.8363(6) 0.041(2) Uani 1 1 d . . . . .
H26 H 0.442100 0.077543 0.829066 0.049 Uiso 1 1 calc R U . . .
C3 C 0.2245(13) 1.0619(11) 0.7224(8) 0.069(4) Uani 1 1 d . . . . .
H3 H 0.187464 1.051966 0.772207 0.082 Uiso 1 1 calc R U . . .
C30 C 0.1027(12) 0.2829(13) 0.9828(8) 0.062(3) Uani 1 1 d . . . . .
H30A H 0.121853 0.201409 0.986981 0.093 Uiso 1 1 calc R U . . .
H30B H 0.058465 0.340926 0.925995 0.093 Uiso 1 1 calc R U . . .
H30C H 0.051073 0.304299 1.025347 0.093 Uiso 1 1 calc R U . . .
C40 C 0.9767(11) -0.3406(11) 0.7372(9) 0.063(3) Uani 1 1 d . . . . .
H40A H 0.922391 -0.342422 0.696899 0.094 Uiso 1 1 calc R U . . .
H40B H 0.934790 -0.326155 0.785045 0.094 Uiso 1 1 calc R U . . .
H40C H 1.052598 -0.418336 0.758052 0.094 Uiso 1 1 calc R U . . .
C2 C 0.3337(13) 0.9599(12) 0.7182(8) 0.072(4) Uani 1 1 d . . . . .
H2 H 0.367616 0.884721 0.764626 0.086 Uiso 1 1 calc R U . . .
C39 C 1.0649(11) -0.2551(14) 0.6136(9) 0.078(5) Uani 1 1 d . . . . .
H39A H 1.084106 -0.189375 0.584796 0.116 Uiso 1 1 calc R U . . .
H39B H 1.005812 -0.253826 0.574997 0.116 Uiso 1 1 calc R U . . .
H39C H 1.140591 -0.332767 0.630449 0.116 Uiso 1 1 calc R U . . .
C20 C 0.7861(15) 0.1133(11) 0.9357(10) 0.084(5) Uani 1 1 d . . . . .
H20A H 0.717318 0.133076 0.895135 0.126 Uiso 1 1 calc R U . . .
H20B H 0.824767 0.027238 0.971432 0.126 Uiso 1 1 calc R U . . .
H20C H 0.847061 0.131278 0.904654 0.126 Uiso 1 1 calc R U . . .
C8 C -0.0477(11) 1.3445(14) 0.5821(9) 0.076(5) Uani 1 1 d . . . . .
H8A H -0.013715 1.363714 0.529612 0.114 Uiso 1 1 calc R U . . .
H8B H -0.116681 1.418683 0.584010 0.114 Uiso 1 1 calc R U . . .
H8C H -0.076869 1.286894 0.583620 0.114 Uiso 1 1 calc R U . . .
C10 C -0.0092(13) 1.2525(15) 0.7409(9) 0.088(5) Uani 1 1 d . . . . .
H10A H -0.005772 1.174578 0.750067 0.132 Uiso 1 1 calc R U . . .
H10B H -0.095436 1.314938 0.730885 0.132 Uiso 1 1 calc R U . . .
H10C H 0.034786 1.246537 0.791106 0.132 Uiso 1 1 calc R U . . .
C19 C 0.6317(13) 0.1695(12) 1.0326(8) 0.062(3) Uani 1 1 d . . . . .
H19A H 0.594153 0.221393 1.065416 0.093 Uiso 1 1 calc R U . . .
H19B H 0.665094 0.084581 1.070126 0.093 Uiso 1 1 calc R U . . .
H19C H 0.569095 0.188882 0.987358 0.093 Uiso 1 1 calc R U . . .
C28 C 0.1923(13) 0.4097(13) 1.0100(9) 0.065(4) Uani 1 1 d . . . . .
H28A H 0.144760 0.476852 0.956766 0.098 Uiso 1 1 calc R U . . .
H28B H 0.267470 0.411995 1.024258 0.098 Uiso 1 1 calc R U . . .
H28C H 0.142424 0.417036 1.055607 0.098 Uiso 1 1 calc R U . . .
C18 C 0.8408(13) 0.1475(13) 1.0633(7) 0.071(4) Uani 1 1 d . . . . .
H18A H 0.907745 0.160578 1.038140 0.106 Uiso 1 1 calc R U . . .
H18B H 0.871722 0.061119 1.095852 0.106 Uiso 1 1 calc R U . . .
H18C H 0.809876 0.192724 1.101039 0.106 Uiso 1 1 calc R U . . .
C9 C 0.0877(11) 1.3829(14) 0.6620(12) 0.087(6) Uani 1 1 d . . . . .
H9A H 0.152452 1.347972 0.710516 0.130 Uiso 1 1 calc R U . . .
H9B H 0.014691 1.451263 0.667675 0.130 Uiso 1 1 calc R U . . .
H9C H 0.117574 1.411070 0.609352 0.130 Uiso 1 1 calc R U . . .
C29 C 0.3069(13) 0.1797(15) 1.0848(8) 0.085(5) Uani 1 1 d . . . . .
H29A H 0.374613 0.191012 1.101950 0.127 Uiso 1 1 calc R U . . .
H29B H 0.340587 0.102651 1.076355 0.127 Uiso 1 1 calc R U . . .
H29C H 0.254636 0.179244 1.129127 0.127 Uiso 1 1 calc R U . . .

loop_
_atom_site_aniso_label
_atom_site_aniso_U_11
_atom_site_aniso_U_22
_atom_site_aniso_U_33
_atom_site_aniso_U_23
_atom_site_aniso_U_13
_atom_site_aniso_U_12
Cd1 0.0426(5) 0.0319(5) 0.0417(5) -0.0124(4) 0.0077(4) -0.0198(4)
S4 0.0257(11) 0.0283(13) 0.0382(12) -0.0068(10) 0.0039(10) -0.0096(10)
S1 0.0379(13) 0.0337(14) 0.0489(14) -0.0155(11) 0.0119(11) -0.0211(11)
P1 0.0357(13) 0.0282(14) 0.0417(14) -0.0115(11) 0.0078(11) -0.0192(11)
S2 0.0293(12) 0.0424(15) 0.0541(15) -0.0237(12) 0.0097(11) -0.0184(11)
P2 0.0306(12) 0.0293(13) 0.0360(13) -0.0072(10) 0.0076(10) -0.0167(11)
S3 0.0375(13) 0.0376(15) 0.0434(14) -0.0076(11) -0.0003(11) -0.0226(12)
O1 0.044(4) 0.023(3) 0.039(4) -0.006(3) 0.011(3) -0.022(3)
O4 0.041(4) 0.037(4) 0.040(4) -0.016(3) 0.007(3) -0.020(3)
O3 0.051(4) 0.029(4) 0.042(4) -0.007(3) 0.015(3) -0.030(3)
O2 0.042(4) 0.024(4) 0.048(4) -0.012(3) 0.002(3) -0.017(3)
C31 0.039(5) 0.036(5) 0.027(4) -0.009(4) 0.012(4) -0.025(4)
C1 0.034(5) 0.030(5) 0.047(6) -0.012(4) 0.013(4) -0.017(4)
C32 0.028(5) 0.031(5) 0.062(6) -0.014(5) 0.018(5) -0.016(4)
C34 0.031(5) 0.039(6) 0.047(6) -0.019(5) 0.007(4) -0.019(4)
C4 0.029(5) 0.038(6) 0.060(6) -0.028(5) 0.016(5) -0.018(4)
C21 0.031(5) 0.031(5) 0.025(4) -0.003(4) 0.003(4) -0.020(4)
C7 0.040(6) 0.037(6) 0.047(6) -0.019(5) 0.003(5) -0.015(5)
C15 0.039(5) 0.029(5) 0.037(5) -0.007(4) 0.005(4) -0.019(4)
C16 0.025(4) 0.033(5) 0.046(5) -0.012(4) 0.011(4) -0.014(4)
C35 0.055(6) 0.023(5) 0.048(6) -0.011(4) 0.018(5) -0.021(5)
C11 0.058(6) 0.026(5) 0.024(4) -0.008(4) 0.010(4) -0.021(5)
C14 0.036(5) 0.022(5) 0.031(4) 0.002(4) 0.007(4) -0.014(4)
C37 0.035(6) 0.059(8) 0.062(7) -0.035(6) 0.014(5) -0.018(5)
C33 0.049(6) 0.038(6) 0.053(6) -0.003(5) 0.009(5) -0.030(5)
C23 0.032(5) 0.038(6) 0.046(6) -0.017(5) 0.008(4) -0.011(5)
C22 0.042(5) 0.020(5) 0.036(5) 0.003(4) 0.001(4) -0.015(4)
C36 0.030(5) 0.025(5) 0.061(6) -0.018(4) 0.012(4) -0.017(4)
C25 0.059(7) 0.034(6) 0.051(6) -0.005(5) 0.023(5) -0.030(5)
C24 0.039(5) 0.040(6) 0.038(5) -0.014(5) 0.005(4) -0.011(5)
C17 0.067(8) 0.040(7) 0.045(6) -0.006(5) 0.008(5) -0.036(6)
C12 0.037(5) 0.031(5) 0.046(6) -0.012(4) 0.012(4) -0.011(4)
C27 0.034(5) 0.059(7) 0.056(7) -0.024(6) 0.023(5) -0.031(5)
C13 0.053(6) 0.034(6) 0.036(5) 0.003(4) 0.011(5) -0.026(5)
C6 0.056(7) 0.043(7) 0.041(6) 0.008(5) 0.016(5) -0.011(6)
C5 0.031(6) 0.036(6) 0.066(8) 0.015(5) 0.027(5) 0.011(5)
C38 0.041(6) 0.042(7) 0.069(8) -0.012(6) -0.004(6) -0.019(5)
C26 0.049(6) 0.032(6) 0.044(6) -0.012(4) 0.018(5) -0.023(5)
C3 0.084(9) 0.033(7) 0.052(7) -0.001(5) 0.034(7) -0.010(6)
C30 0.072(8) 0.089(10) 0.061(7) -0.037(7) 0.037(7) -0.061(8)
C40 0.050(7) 0.033(7) 0.097(10) -0.019(6) 0.006(7) -0.016(5)
C2 0.083(10) 0.035(7) 0.058(7) 0.001(6) 0.025(7) -0.009(7)
C39 0.040(7) 0.084(11) 0.105(11) -0.066(9) 0.028(7) -0.005(7)
C20 0.098(11) 0.030(7) 0.107(11) -0.009(7) 0.045(10) -0.029(7)
C8 0.033(6) 0.096(12) 0.097(11) -0.057(9) -0.006(7) -0.013(7)
C10 0.061(8) 0.084(11) 0.069(9) -0.022(8) 0.043(7) 0.000(8)
C19 0.077(9) 0.057(8) 0.055(7) -0.012(6) 0.020(7) -0.042(7)
C28 0.075(9) 0.073(10) 0.065(8) -0.040(7) 0.035(7) -0.040(8)
C18 0.072(9) 0.072(9) 0.042(6) 0.024(6) -0.021(6) -0.044(8)
C9 0.025(6) 0.077(11) 0.170(17) -0.073(11) 0.004(8) -0.013(6)
C29 0.070(9) 0.094(12) 0.042(7) -0.008(7) 0.020(6) -0.013(9)

loop_
_atom_type_symbol
_atom_type_description
_atom_type_scat_dispersion_real
_atom_type_scat_dispersion_imag
_atom_type_scat_source
C C 0.0033 0.0016 'International Tables Vol C Tables 4.2.6.8 and 6.1.1.4'
H H 0.0000 0.0000 'International Tables Vol C Tables 4.2.6.8 and 6.1.1.4'
Cd Cd -0.8075 1.2024 'International Tables Vol C Tables 4.2.6.8 and 6.1.1.4'
O O 0.0106 0.0060 'International Tables Vol C Tables 4.2.6.8 and 6.1.1.4'
P P 0.1023 0.0942 'International Tables Vol C Tables 4.2.6.8 and 6.1.1.4'
S S 0.1246 0.1234 'International Tables Vol C Tables 4.2.6.8 and 6.1.1.4'

loop_
_exptl_crystal_face_index_h
_exptl_crystal_face_index_k
_exptl_crystal_face_index_l
_exptl_crystal_face_perp_dist
14 14 -4 0.1082
-15 -15 -7 0.0858
5 7 22 0.0820
-5 -7 -22 0.0820
11 1 -17 0.1136
-14 -5 13 0.1405
-4 -17 -16 0.1180
5 -13 -7 0.1205
3 17 3 0.1314
-2 14 17 0.1423
4 -9 10 0.1007
2 2 -21 0.0770
-12 -16 1 0.0804
16 5 5 0.1105
3 13 -9 0.1043
-14 -1 -7 0.1333
-8 0 -17 0.1131

loop_
_geom_angle_atom_site_label_1
_geom_angle_atom_site_label_2
_geom_angle_atom_site_label_3
_geom_angle
_geom_angle_site_symmetry_1
_geom_angle_site_symmetry_3
_geom_angle_publ_flag
S4 Cd1 S4 86.47(8) 2_666 . ?
S4 Cd1 S1 104.61(8) 2_666 . ?
S4 Cd1 P1 137.63(8) 2_666 . ?
S4 Cd1 P1 127.40(7) . . ?
S4 Cd1 S3 103.13(9) 2_666 . ?
S1 Cd1 S4 167.60(8) . . ?
S1 Cd1 P1 40.20(8) . . ?
S2 Cd1 S4 145.16(9) . 2_666 ?
S2 Cd1 S4 87.59(8) . . ?
S2 Cd1 S1 80.13(8) . . ?
S2 Cd1 P1 40.27(8) . . ?
S2 Cd1 S3 108.10(9) . . ?
S3 Cd1 S4 73.99(8) . . ?
S3 Cd1 S1 108.12(9) . . ?
S3 Cd1 P1 109.89(8) . . ?
Cd1 S4 Cd1 93.53(8) 2_666 . ?
P2 S4 Cd1 93.48(11) . 2_666 ?
P2 S4 Cd1 77.44(10) . . ?
P1 S1 Cd1 81.89(11) . . ?
S1 P1 Cd1 57.91(10) . . ?
S1 P1 S2 114.61(16) . . ?
S2 P1 Cd1 57.35(10) . . ?
O1 P1 Cd1 136.9(3) . . ?
O1 P1 S1 107.7(3) . . ?
O1 P1 S2 112.4(3) . . ?
O1 P1 O2 100.4(3) . . ?
O2 P1 Cd1 122.7(3) . . ?
O2 P1 S1 110.2(3) . . ?
O2 P1 S2 110.7(3) . . ?
P1 S2 Cd1 82.39(11) . . ?
S3 P2 S4 115.66(16) . . ?
O4 P2 S4 103.2(3) . . ?
O4 P2 S3 113.2(3) . . ?
O3 P2 S4 112.0(3) . . ?
O3 P2 S3 111.2(3) . . ?
O3 P2 O4 100.3(4) . . ?
P2 S3 Cd1 89.15(12) . . ?
C1 O1 P1 124.7(6) . . ?
C31 O4 P2 121.5(6) . . ?
C21 O3 P2 127.8(6) . . ?
C11 O2 P1 120.1(6) . . ?
C32 C31 O4 118.4(8) . . ?
C36 C31 O4 120.5(9) . . ?
C36 C31 C32 121.0(9) . . ?
O1 C1 C6 116.5(9) . . ?
C2 C1 O1 124.8(9) . . ?
C2 C1 C6 118.6(10) . . ?
C31 C32 H32 121.0 . . ?
C33 C32 C31 118.1(9) . . ?
C33 C32 H32 121.0 . . ?
C35 C34 C37 124.2(10) . . ?
C35 C34 C33 115.5(9) . . ?
C33 C34 C37 120.2(9) . . ?
C5 C4 C7 119.1(9) . . ?
C3 C4 C7 124.0(10) . . ?
C3 C4 C5 116.9(9) . . ?
C22 C21 O3 123.0(8) . . ?
C22 C21 C26 121.1(9) . . ?
C26 C21 O3 115.9(8) . . ?
C4 C7 C8 111.7(8) . . ?
C4 C7 C10 111.5(9) . . ?
C8 C7 C10 104.8(11) . . ?
C9 C7 C4 110.3(9) . . ?
C9 C7 C8 108.7(11) . . ?
C9 C7 C10 109.6(11) . . ?
C16 C15 H15 118.1 . . ?
C14 C15 H15 118.1 . . ?
C14 C15 C16 123.8(9) . . ?
C15 C16 H16 121.8 . . ?
C11 C16 C15 116.4(9) . . ?
C11 C16 H16 121.8 . . ?
C34 C35 H35 118.7 . . ?
C36 C35 C34 122.6(9) . . ?
C36 C35 H35 118.7 . . ?
C16 C11 O2 118.6(9) . . ?
C12 C11 O2 120.2(9) . . ?
C12 C11 C16 121.0(9) . . ?
C15 C14 C17 120.8(9) . . ?
C15 C14 C13 118.0(9) . . ?
C13 C14 C17 121.1(9) . . ?
C38 C37 C34 108.6(8) . . ?
C40 C37 C34 111.0(9) . . ?
C40 C37 C38 108.4(10) . . ?
C39 C37 C34 108.4(10) . . ?
C39 C37 C38 110.8(10) . . ?
C39 C37 C40 109.6(11) . . ?
C32 C33 C34 122.5(10) . . ?
C32 C33 H33 118.8 . . ?
C34 C33 H33 118.8 . . ?
C22 C23 H23 120.4 . . ?
C22 C23 C24 119.3(9) . . ?
C24 C23 H23 120.4 . . ?
C21 C22 C23 120.5(9) . . ?
C21 C22 H22 119.7 . . ?
C23 C22 H22 119.7 . . ?
C31 C36 H36 120.0 . . ?
C35 C36 C31 120.1(9) . . ?
C35 C36 H36 120.0 . . ?
C24 C25 H25 117.7 . . ?
C24 C25 C26 124.6(10) . . ?
C26 C25 H25 117.7 . . ?
C23 C24 C27 120.4(9) . . ?
C25 C24 C23 116.9(9) . . ?
C25 C24 C27 122.7(10) . . ?
C20 C17 C14 106.0(9) . . ?
C19 C17 C14 113.4(10) . . ?
C19 C17 C20 107.0(10) . . ?
C18 C17 C14 111.8(9) . . ?
C18 C17 C20 108.8(12) . . ?
C18 C17 C19 109.5(10) . . ?
C11 C12 H12 120.1 . . ?
C11 C12 C13 119.9(9) . . ?
C13 C12 H12 120.1 . . ?
C24 C27 C30 107.5(9) . . ?
C24 C27 C28 112.7(10) . . ?
C24 C27 C29 111.6(9) . . ?
C28 C27 C30 107.5(10) . . ?
C29 C27 C30 108.8(11) . . ?
C29 C27 C28 108.6(11) . . ?
C14 C13 H13 119.6 . . ?
C12 C13 C14 120.7(9) . . ?
C12 C13 H13 119.6 . . ?
C1 C6 H6 119.9 . . ?
C5 C6 C1 120.3(10) . . ?
C5 C6 H6 119.9 . . ?
C4 C5 C6 121.5(10) . . ?
C4 C5 H5 119.2 . . ?
C6 C5 H5 119.2 . . ?
C37 C38 H38A 109.5 . . ?
C37 C38 H38B 109.5 . . ?
C37 C38 H38C 109.5 . . ?
H38A C38 H38B 109.5 . . ?
H38A C38 H38C 109.5 . . ?
H38B C38 H38C 109.5 . . ?
C21 C26 C25 117.5(9) . . ?
C21 C26 H26 121.2 . . ?
C25 C26 H26 121.2 . . ?
C4 C3 H3 118.6 . . ?
C4 C3 C2 122.9(11) . . ?
C2 C3 H3 118.6 . . ?
C27 C30 H30A 109.5 . . ?
C27 C30 H30B 109.5 . . ?
C27 C30 H30C 109.5 . . ?
H30A C30 H30B 109.5 . . ?
H30A C30 H30C 109.5 . . ?
H30B C30 H30C 109.5 . . ?
C37 C40 H40A 109.5 . . ?
C37 C40 H40B 109.5 . . ?
C37 C40 H40C 109.5 . . ?
H40A C40 H40B 109.5 . . ?
H40A C40 H40C 109.5 . . ?
H40B C40 H40C 109.5 . . ?
C1 C2 C3 119.8(11) . . ?
C1 C2 H2 120.1 . . ?
C3 C2 H2 120.1 . . ?
C37 C39 H39A 109.5 . . ?
C37 C39 H39B 109.5 . . ?
C37 C39 H39C 109.5 . . ?
H39A C39 H39B 109.5 . . ?
H39A C39 H39C 109.5 . . ?
H39B C39 H39C 109.5 . . ?
C17 C20 H20A 109.5 . . ?
C17 C20 H20B 109.5 . . ?
C17 C20 H20C 109.5 . . ?
H20A C20 H20B 109.5 . . ?
H20A C20 H20C 109.5 . . ?
H20B C20 H20C 109.5 . . ?
C7 C8 H8A 109.5 . . ?
C7 C8 H8B 109.5 . . ?
C7 C8 H8C 109.5 . . ?
H8A C8 H8B 109.5 . . ?
H8A C8 H8C 109.5 . . ?
H8B C8 H8C 109.5 . . ?
C7 C10 H10A 109.5 . . ?
C7 C10 H10B 109.5 . . ?
C7 C10 H10C 109.5 . . ?
H10A C10 H10B 109.5 . . ?
H10A C10 H10C 109.5 . . ?
H10B C10 H10C 109.5 . . ?
C17 C19 H19A 109.5 . . ?
C17 C19 H19B 109.5 . . ?
C17 C19 H19C 109.5 . . ?
H19A C19 H19B 109.5 . . ?
H19A C19 H19C 109.5 . . ?
H19B C19 H19C 109.5 . . ?
C27 C28 H28A 109.5 . . ?
C27 C28 H28B 109.5 . . ?
C27 C28 H28C 109.5 . . ?
H28A C28 H28B 109.5 . . ?
H28A C28 H28C 109.5 . . ?
H28B C28 H28C 109.5 . . ?
C17 C18 H18A 109.5 . . ?
C17 C18 H18B 109.5 . . ?
C17 C18 H18C 109.5 . . ?
H18A C18 H18B 109.5 . . ?
H18A C18 H18C 109.5 . . ?
H18B C18 H18C 109.5 . . ?
C7 C9 H9A 109.5 . . ?
C7 C9 H9B 109.5 . . ?
C7 C9 H9C 109.5 . . ?
H9A C9 H9B 109.5 . . ?
H9A C9 H9C 109.5 . . ?
H9B C9 H9C 109.5 . . ?
C27 C29 H29A 109.5 . . ?
C27 C29 H29B 109.5 . . ?
C27 C29 H29C 109.5 . . ?
H29A C29 H29B 109.5 . . ?
H29A C29 H29C 109.5 . . ?
H29B C29 H29C 109.5 . . ?

loop_
_geom_bond_atom_site_label_1
_geom_bond_atom_site_label_2
_geom_bond_distance
_geom_bond_site_symmetry_2
_geom_bond_publ_flag
Cd1 S4 3.003(3) . ?
Cd1 S4 2.584(3) 2_666 ?
Cd1 S1 2.602(3) . ?
Cd1 P1 3.040(3) . ?
Cd1 S2 2.582(3) . ?
Cd1 S3 2.590(3) . ?
S4 P2 2.020(3) . ?
S1 P1 1.982(4) . ?
P1 S2 1.983(4) . ?
P1 O1 1.592(6) . ?
P1 O2 1.594(7) . ?
P2 S3 1.975(4) . ?
P2 O4 1.583(7) . ?
P2 O3 1.579(7) . ?
O1 C1 1.401(11) . ?
O4 C31 1.431(11) . ?
O3 C21 1.415(11) . ?
O2 C11 1.410(11) . ?
C31 C32 1.395(13) . ?
C31 C36 1.377(13) . ?
C1 C6 1.410(14) . ?
C1 C2 1.353(15) . ?
C32 H32 0.9300 . ?
C32 C33 1.389(14) . ?
C34 C35 1.399(14) . ?
C34 C37 1.556(14) . ?
C34 C33 1.431(14) . ?
C4 C7 1.521(13) . ?
C4 C5 1.377(14) . ?
C4 C3 1.372(15) . ?
C21 C22 1.359(13) . ?
C21 C26 1.371(13) . ?
C7 C8 1.524(15) . ?
C7 C10 1.571(17) . ?
C7 C9 1.485(18) . ?
C15 H15 0.9300 . ?
C15 C16 1.423(13) . ?
C15 C14 1.341(13) . ?
C16 H16 0.9300 . ?
C16 C11 1.403(13) . ?
C35 H35 0.9300 . ?
C35 C36 1.368(13) . ?
C11 C12 1.370(14) . ?
C14 C17 1.551(13) . ?
C14 C13 1.399(14) . ?
C37 C38 1.538(15) . ?
C37 C40 1.512(17) . ?
C37 C39 1.495(15) . ?
C33 H33 0.9300 . ?
C23 H23 0.9300 . ?
C23 C22 1.405(13) . ?
C23 C24 1.414(15) . ?
C22 H22 0.9300 . ?
C36 H36 0.9300 . ?
C25 H25 0.9300 . ?
C25 C24 1.355(14) . ?
C25 C26 1.381(14) . ?
C24 C27 1.512(14) . ?
C17 C20 1.543(17) . ?
C17 C19 1.513(16) . ?
C17 C18 1.491(15) . ?
C12 H12 0.9300 . ?
C12 C13 1.399(13) . ?
C27 C30 1.564(15) . ?
C27 C28 1.544(17) . ?
C27 C29 1.540(16) . ?
C13 H13 0.9300 . ?
C6 H6 0.9300 . ?
C6 C5 1.392(15) . ?
C5 H5 0.9300 . ?
C38 H38A 0.9600 . ?
C38 H38B 0.9600 . ?
C38 H38C 0.9600 . ?
C26 H26 0.9300 . ?
C3 H3 0.9300 . ?
C3 C2 1.409(16) . ?
C30 H30A 0.9600 . ?
C30 H30B 0.9600 . ?
C30 H30C 0.9600 . ?
C40 H40A 0.9600 . ?
C40 H40B 0.9600 . ?
C40 H40C 0.9600 . ?
C2 H2 0.9300 . ?
C39 H39A 0.9600 . ?
C39 H39B 0.9600 . ?
C39 H39C 0.9600 . ?
C20 H20A 0.9600 . ?
C20 H20B 0.9600 . ?
C20 H20C 0.9600 . ?
C8 H8A 0.9600 . ?
C8 H8B 0.9600 . ?
C8 H8C 0.9600 . ?
C10 H10A 0.9600 . ?
C10 H10B 0.9600 . ?
C10 H10C 0.9600 . ?
C19 H19A 0.9600 . ?
C19 H19B 0.9600 . ?
C19 H19C 0.9600 . ?
C28 H28A 0.9600 . ?
C28 H28B 0.9600 . ?
C28 H28C 0.9600 . ?
C18 H18A 0.9600 . ?
C18 H18B 0.9600 . ?
C18 H18C 0.9600 . ?
C9 H9A 0.9600 . ?
C9 H9B 0.9600 . ?
C9 H9C 0.9600 . ?
C29 H29A 0.9600 . ?
C29 H29B 0.9600 . ?
C29 H29C 0.9600 . ?

loop_
_geom_torsion_atom_site_label_1
_geom_torsion_atom_site_label_2
_geom_torsion_atom_site_label_3
_geom_torsion_atom_site_label_4
_geom_torsion
_geom_torsion_site_symmetry_1
_geom_torsion_site_symmetry_2
_geom_torsion_site_symmetry_3
_geom_torsion_site_symmetry_4
_geom_torsion_publ_flag
Cd1 P1 O1 C1 106.5(7) . . . . ?
Cd1 P1 O2 C11 -2.9(8) . . . . ?
S4 P2 O4 C31 178.7(6) . . . . ?
S4 P2 O3 C21 -73.3(7) . . . . ?
S1 P1 O1 C1 168.1(6) . . . . ?
S1 P1 O2 C11 -67.0(7) . . . . ?
P1 O1 C1 C6 -140.1(9) . . . . ?
P1 O1 C1 C2 43.5(14) . . . . ?
P1 O2 C11 C16 87.3(10) . . . . ?
P1 O2 C11 C12 -97.1(10) . . . . ?
S2 P1 O1 C1 41.0(7) . . . . ?
S2 P1 O2 C11 60.8(7) . . . . ?
P2 O4 C31 C32 -97.1(9) . . . . ?
P2 O4 C31 C36 85.8(10) . . . . ?
P2 O3 C21 C22 14.5(13) . . . . ?
P2 O3 C21 C26 -166.6(7) . . . . ?
S3 P2 O4 C31 53.0(7) . . . . ?
S3 P2 O3 C21 57.8(8) . . . . ?
O1 P1 O2 C11 179.6(7) . . . . ?
O1 C1 C6 C5 -173.8(11) . . . . ?
O1 C1 C2 C3 175.5(12) . . . . ?
O4 P2 O3 C21 177.8(7) . . . . ?
O4 C31 C32 C33 -178.8(8) . . . . ?
O4 C31 C36 C35 175.3(9) . . . . ?
O3 P2 O4 C31 -65.6(7) . . . . ?
O3 C21 C22 C23 176.6(8) . . . . ?
O3 C21 C26 C25 -175.3(9) . . . . ?
O2 P1 O1 C1 -76.6(7) . . . . ?
O2 C11 C12 C13 -179.2(8) . . . . ?
C31 C32 C33 C34 1.9(16) . . . . ?
C1 C6 C5 C4 -4(2) . . . . ?
C32 C31 C36 C35 -1.7(15) . . . . ?
C34 C35 C36 C31 5.1(15) . . . . ?
C4 C3 C2 C1 0(2) . . . . ?
C7 C4 C5 C6 -179.3(12) . . . . ?
C7 C4 C3 C2 -178.6(12) . . . . ?
C15 C16 C11 O2 -179.1(8) . . . . ?
C15 C16 C11 C12 5.3(14) . . . . ?
C15 C14 C17 C20 -62.7(13) . . . . ?
C15 C14 C17 C19 -179.8(10) . . . . ?
C15 C14 C17 C18 55.8(14) . . . . ?
C15 C14 C13 C12 2.3(15) . . . . ?
C16 C15 C14 C17 -177.8(9) . . . . ?
C16 C15 C14 C13 -0.4(15) . . . . ?
C16 C11 C12 C13 -3.6(15) . . . . ?
C35 C34 C37 C38 -123.1(11) . . . . ?
C35 C34 C37 C40 -4.0(14) . . . . ?
C35 C34 C37 C39 116.4(12) . . . . ?
C35 C34 C33 C32 1.2(15) . . . . ?
C11 C12 C13 C14 -0.4(15) . . . . ?
C14 C15 C16 C11 -3.4(14) . . . . ?
C37 C34 C35 C36 178.2(9) . . . . ?
C37 C34 C33 C32 178.3(9) . . . . ?
C33 C34 C35 C36 -4.7(15) . . . . ?
C33 C34 C37 C38 60.0(13) . . . . ?
C33 C34 C37 C40 179.1(10) . . . . ?
C33 C34 C37 C39 -60.5(13) . . . . ?
C23 C24 C27 C30 110.3(12) . . . . ?
C23 C24 C27 C28 -8.0(14) . . . . ?
C23 C24 C27 C29 -130.4(12) . . . . ?
C22 C21 C26 C25 3.6(15) . . . . ?
C22 C23 C24 C25 -0.4(15) . . . . ?
C22 C23 C24 C27 -178.1(9) . . . . ?
C36 C31 C32 C33 -1.7(15) . . . . ?
C25 C24 C27 C30 -67.2(13) . . . . ?
C25 C24 C27 C28 174.6(11) . . . . ?
C25 C24 C27 C29 52.1(15) . . . . ?
C24 C23 C22 C21 0.6(14) . . . . ?
C24 C25 C26 C21 -3.6(17) . . . . ?
C17 C14 C13 C12 179.8(9) . . . . ?
C13 C14 C17 C20 119.9(12) . . . . ?
C13 C14 C17 C19 2.8(14) . . . . ?
C13 C14 C17 C18 -121.6(12) . . . . ?
C6 C1 C2 C3 -1(2) . . . . ?
C5 C4 C7 C8 54.9(15) . . . . ?
C5 C4 C7 C10 171.8(12) . . . . ?
C5 C4 C7 C9 -66.1(15) . . . . ?
C5 C4 C3 C2 0(2) . . . . ?
C26 C21 C22 C23 -2.3(15) . . . . ?
C26 C25 C24 C23 2.0(17) . . . . ?
C26 C25 C24 C27 179.6(10) . . . . ?
C3 C4 C7 C8 -126.8(14) . . . . ?
C3 C4 C7 C10 -9.9(16) . . . . ?
C3 C4 C7 C9 112.1(15) . . . . ?
C3 C4 C5 C6 2(2) . . . . ?
C2 C1 C6 C5 3(2) . . . . ?
